data_2219984
loop_
_publ_author_name
'Li, Hongqi'
'Sarojini, B. K.'
'Raj, C. G. D.'
'Madhu, L. N.'
'Yathirajan, H. S.'

_publ_section_title
;
 (<i>E</i>)-3-(3-Bromophenyl)-1-(4-methylphenyl)prop-2-en-1-one
;
_journal_coeditor_code RZ2257
_journal_issue 11
_journal_name_full 'Acta Crystallographica Section E'
_journal_page_first o2238
_journal_paper_doi 10.1107/S1600536808034867
_journal_volume 64
_journal_year 2008
_chemical_formula_iupac 'C16 H13 Br O'
_chemical_formula_moiety 'C16 H13 Br O'
_chemical_formula_sum 'C16 H13 Br O'
_chemical_formula_weight 301.17
_chemical_melting_point_gt 378
_chemical_melting_point_lt 380
_chemical_name_systematic
;
(E)-3-(3-Bromophenyl)-1-(4-methylphenyl)prop-2-en-1-one
;
_space_group_IT_number 2
_symmetry_cell_setting triclinic
_symmetry_space_group_name_Hall '-P 1'
_symmetry_space_group_name_H-M 'P -1'
_atom_sites_solution_hydrogens geom
_atom_sites_solution_primary direct
_atom_sites_solution_secondary difmap
_cell_angle_alpha 83.461(5)
_cell_angle_beta 87.860(4)
_cell_angle_gamma 88.446(5)
_cell_formula_units_Z 2
_cell_length_a 5.8984(16)
_cell_length_b 7.3015(19)
_cell_length_c 15.559(4)
_cell_measurement_reflns_used 1237
_cell_measurement_temperature 273(2)
_cell_measurement_theta_max 23.72
_cell_measurement_theta_min 2.64
_cell_volume 665.1(3)
_computing_cell_refinement 'SAINT (Bruker, 2001)'
_computing_data_collection 'SMART (Bruker, 2001)'
_computing_data_reduction 'SAINT (Bruker, 2001)'
_computing_molecular_graphics 'SHELXTL (Sheldrick, 2008)'
_computing_publication_material 'SHELXTL (Sheldrick, 2008)'
_computing_structure_refinement 'SHELXL97 (Sheldrick, 2008)'
_computing_structure_solution 'SHELXS97 (Sheldrick, 2008)'
_diffrn_ambient_temperature 273(2)
_diffrn_measured_fraction_theta_full 0.989
_diffrn_measured_fraction_theta_max 0.989
_diffrn_measurement_device_type 'Bruker SMART CCD area-detector'
_diffrn_measurement_method '\f and \w'
_diffrn_radiation_monochromator graphite
_diffrn_radiation_source 'fine-focus sealed tube'
_diffrn_radiation_type MoK\a
_diffrn_radiation_wavelength 0.71073
_diffrn_reflns_av_R_equivalents 0.0489
_diffrn_reflns_av_sigmaI/netI 0.0917
_diffrn_reflns_limit_h_max 6
_diffrn_reflns_limit_h_min -7
_diffrn_reflns_limit_k_max 6
_diffrn_reflns_limit_k_min -8
_diffrn_reflns_limit_l_max 18
_diffrn_reflns_limit_l_min -18
_diffrn_reflns_number 3407
_diffrn_reflns_theta_full 25.05
_diffrn_reflns_theta_max 25.05
_diffrn_reflns_theta_min 2.81
_exptl_absorpt_coefficient_mu 3.075
_exptl_absorpt_correction_T_max 0.8370
_exptl_absorpt_correction_T_min 0.7092
_exptl_absorpt_correction_type multi-scan
_exptl_absorpt_process_details '(SADABS; Sheldrick, 2004)'
_exptl_crystal_colour colourless
_exptl_crystal_density_diffrn 1.504
_exptl_crystal_density_method 'not measured'
_exptl_crystal_description block
_exptl_crystal_F_000 304
_exptl_crystal_size_max 0.12
_exptl_crystal_size_mid 0.10
_exptl_crystal_size_min 0.06
_refine_diff_density_max 0.567
_refine_diff_density_min -0.439
_refine_ls_extinction_method none
_refine_ls_goodness_of_fit_ref 1.001
_refine_ls_hydrogen_treatment constr
_refine_ls_matrix_type full
_refine_ls_number_parameters 163
_refine_ls_number_reflns 2312
_refine_ls_number_restraints 0
_refine_ls_restrained_S_all 1.001
_refine_ls_R_factor_all 0.0886
_refine_ls_R_factor_gt 0.0575
_refine_ls_shift/su_max 0.000
_refine_ls_shift/su_mean 0.000
_refine_ls_structure_factor_coef Fsqd
_refine_ls_weighting_details 'calc w=1/[\s^2^(Fo^2^)+(0.078P)^2^+0.164P] where P=(Fo^2^+2Fc^2^)/3'
_refine_ls_weighting_scheme calc
_refine_ls_wR_factor_gt 0.1535
_refine_ls_wR_factor_ref 0.1684
_reflns_number_gt 1457
_reflns_number_total 2312
_reflns_threshold_expression I>2\s(I)
_cod_data_source_file rz2257.cif
_cod_data_source_block I
_cod_depositor_comments
;
The following automatic conversions were performed:
'_symmetry_cell_setting' value 'Triclinic' changed to 'triclinic'
according to '/home/saulius/struct/CIF-dictionaries/cif_core.dic'
dictionary named 'cif_core.dic' version 2.4.1 from 2010-06-29.

Automatic conversion script
Id: cif_fix_enum 1527 2010-12-29 10:47:43Z saulius 

The following automatic conversions were performed:

'_symmetry_cell_setting' value 'Triclinic' changed to 'triclinic'
according to /home/saulius/struct/CIF-dictionaries/cif_core.dic
dictionary named 'cif_core.dic' version 2.4.1 from 2010-06-29.

Automatic conversion script
Id: cif_fix_values 1715 2011-07-08 13:25:40Z adriana 
;
_cod_database_code 2219984
_cod_database_fobs_code 2219984

loop_
_symmetry_equiv_pos_as_xyz
'x, y, z'
'-x, -y, -z'

loop_
_atom_site_type_symbol
_atom_site_label
_atom_site_fract_x
_atom_site_fract_y
_atom_site_fract_z
_atom_site_U_iso_or_equiv
_atom_site_adp_type
_atom_site_calc_flag
_atom_site_refinement_flags
_atom_site_occupancy
Br Br1 0.20271(11) 0.91736(11) 0.07283(4) 0.0905(4) Uani d . 1
O O1 -0.2214(6) 0.7140(5) 0.5453(2) 0.0640(10) Uani d . 1
C C1 0.3158(8) 0.9176(7) 0.1855(3) 0.0522(13) Uani d . 1
C C2 0.1824(8) 0.8504(7) 0.2552(3) 0.0475(12) Uani d . 1
H H2 0.0413 0.8024 0.2469 0.057 Uiso calc R 1
C C3 0.2584(7) 0.8541(6) 0.3379(3) 0.0436(11) Uani d . 1
C C4 0.4711(8) 0.9273(6) 0.3481(3) 0.0474(12) Uani d . 1
H H4 0.5246 0.9308 0.4033 0.057 Uiso calc R 1
C C5 0.6015(8) 0.9939(7) 0.2770(4) 0.0512(13) Uani d . 1
H H5 0.7434 1.0412 0.2844 0.061 Uiso calc R 1
C C6 0.5234(8) 0.9912(7) 0.1949(4) 0.0556(13) Uani d . 1
H H6 0.6100 1.0385 0.1466 0.067 Uiso calc R 1
C C7 0.1059(7) 0.7893(6) 0.4108(3) 0.0458(12) Uani d . 1
H H7 -0.0429 0.7673 0.3978 0.055 Uiso calc R 1
C C8 0.1579(8) 0.7590(7) 0.4923(3) 0.0519(13) Uani d . 1
H H8 0.3069 0.7715 0.5079 0.062 Uiso calc R 1
C C9 -0.0197(8) 0.7046(6) 0.5605(3) 0.0476(12) Uani d . 1
C C10 0.0571(7) 0.6411(6) 0.6491(3) 0.0433(11) Uani d . 1
C C11 0.2715(8) 0.5634(7) 0.6637(4) 0.0502(12) Uani d . 1
H H11 0.3718 0.5491 0.6172 0.060 Uiso calc R 1
C C12 0.3359(8) 0.5073(7) 0.7474(4) 0.0518(13) Uani d . 1
H H12 0.4773 0.4506 0.7567 0.062 Uiso calc R 1
C C13 0.1921(8) 0.5347(7) 0.8172(3) 0.0503(12) Uani d . 1
C C14 -0.0198(8) 0.6113(7) 0.8023(3) 0.0544(13) Uani d . 1
H H14 -0.1188 0.6276 0.8489 0.065 Uiso calc R 1
C C15 -0.0881(8) 0.6646(6) 0.7191(3) 0.0468(12) Uani d . 1
H H15 -0.2322 0.7164 0.7101 0.056 Uiso calc R 1
C C16 0.2693(12) 0.4783(10) 0.9080(4) 0.0823(19) Uani d . 1
H H16A 0.1875 0.5502 0.9474 0.123 Uiso calc R 1
H H16B 0.4289 0.4988 0.9104 0.123 Uiso calc R 1
H H16C 0.2405 0.3499 0.9240 0.123 Uiso calc R 1

loop_
_atom_site_aniso_label
_atom_site_aniso_U_11
_atom_site_aniso_U_22
_atom_site_aniso_U_33
_atom_site_aniso_U_12
_atom_site_aniso_U_13
_atom_site_aniso_U_23
Br1 0.0839(5) 0.1354(8) 0.0529(5) -0.0024(4) -0.0134(3) -0.0102(4)
O1 0.043(2) 0.084(3) 0.064(2) -0.0043(17) -0.0094(17) -0.002(2)
C1 0.050(3) 0.063(3) 0.044(3) 0.006(2) -0.003(2) -0.005(2)
C2 0.038(2) 0.053(3) 0.052(3) 0.001(2) -0.007(2) -0.009(2)
C3 0.037(2) 0.042(3) 0.052(3) 0.002(2) 0.000(2) -0.009(2)
C4 0.039(3) 0.050(3) 0.055(3) -0.001(2) -0.005(2) -0.015(2)
C5 0.039(3) 0.048(3) 0.068(4) -0.002(2) -0.004(3) -0.012(3)
C6 0.048(3) 0.060(3) 0.057(3) 0.001(2) 0.007(2) -0.004(3)
C7 0.036(2) 0.045(3) 0.059(3) -0.002(2) -0.009(2) -0.012(2)
C8 0.043(3) 0.058(3) 0.056(3) -0.007(2) -0.007(2) -0.010(3)
C9 0.042(3) 0.039(3) 0.063(3) -0.007(2) 0.001(2) -0.009(2)
C10 0.037(2) 0.036(3) 0.057(3) -0.0047(19) -0.003(2) -0.005(2)
C11 0.039(3) 0.049(3) 0.062(3) -0.003(2) 0.011(2) -0.010(3)
C12 0.039(3) 0.046(3) 0.068(4) 0.000(2) -0.004(3) 0.003(3)
C13 0.049(3) 0.047(3) 0.053(3) -0.007(2) 0.000(2) -0.001(2)
C14 0.047(3) 0.062(3) 0.054(3) -0.003(2) 0.011(2) -0.008(3)
C15 0.038(2) 0.043(3) 0.058(3) -0.002(2) 0.005(2) -0.005(2)
C16 0.085(4) 0.091(5) 0.069(4) 0.000(4) -0.011(4) 0.002(4)

loop_
_atom_type_symbol
_atom_type_description
_atom_type_scat_dispersion_real
_atom_type_scat_dispersion_imag
_atom_type_scat_source
C C 0.0033 0.0016 'International Tables Vol C Tables 4.2.6.8 and 6.1.1.4'
H H 0.0000 0.0000 'International Tables Vol C Tables 4.2.6.8 and 6.1.1.4'
O O 0.0106 0.0060 'International Tables Vol C Tables 4.2.6.8 and 6.1.1.4'
Br Br -0.2901 2.4595 'International Tables Vol C Tables 4.2.6.8 and 6.1.1.4'

loop_
_geom_angle_atom_site_label_1
_geom_angle_atom_site_label_2
_geom_angle_atom_site_label_3
_geom_angle
C2 C1 C6 122.1(5)
C2 C1 Br1 118.6(4)
C6 C1 Br1 119.3(4)
C1 C2 C3 119.6(4)
C1 C2 H2 120.2
C3 C2 H2 120.2
C2 C3 C4 118.7(5)
C2 C3 C7 117.9(4)
C4 C3 C7 123.3(4)
C5 C4 C3 120.4(5)
C5 C4 H4 119.8
C3 C4 H4 119.8
C4 C5 C6 120.4(4)
C4 C5 H5 119.8
C6 C5 H5 119.8
C1 C6 C5 118.7(5)
C1 C6 H6 120.6
C5 C6 H6 120.6
C8 C7 C3 126.6(4)
C8 C7 H7 116.7
C3 C7 H7 116.7
C7 C8 C9 120.6(5)
C7 C8 H8 119.7
C9 C8 H8 119.7
O1 C9 C10 120.6(5)
O1 C9 C8 121.8(5)
C10 C9 C8 117.6(4)
C15 C10 C11 119.2(5)
C15 C10 C9 118.8(4)
C11 C10 C9 122.0(4)
C12 C11 C10 119.9(5)
C12 C11 H11 120.0
C10 C11 H11 120.0
C13 C12 C11 120.7(4)
C13 C12 H12 119.7
C11 C12 H12 119.7
C14 C13 C12 119.1(5)
C14 C13 C16 121.2(5)
C12 C13 C16 119.7(5)
C13 C14 C15 120.9(5)
C13 C14 H14 119.6
C15 C14 H14 119.6
C14 C15 C10 120.2(4)
C14 C15 H15 119.9
C10 C15 H15 119.9
C13 C16 H16A 109.5
C13 C16 H16B 109.5
H16A C16 H16B 109.5
C13 C16 H16C 109.5
H16A C16 H16C 109.5
H16B C16 H16C 109.5

loop_
_geom_bond_atom_site_label_1
_geom_bond_atom_site_label_2
_geom_bond_distance
Br1 C1 1.899(5)
O1 C9 1.220(6)
C1 C2 1.368(7)
C1 C6 1.370(7)
C2 C3 1.382(6)
C2 H2 0.9300
C3 C4 1.398(6)
C3 C7 1.464(7)
C4 C5 1.374(7)
C4 H4 0.9300
C5 C6 1.377(7)
C5 H5 0.9300
C6 H6 0.9300
C7 C8 1.309(7)
C7 H7 0.9300
C8 C9 1.491(7)
C8 H8 0.9300
C9 C10 1.486(7)
C10 C15 1.383(7)
C10 C11 1.388(6)
C11 C12 1.384(7)
C11 H11 0.9300
C12 C13 1.382(7)
C12 H12 0.9300
C13 C14 1.373(7)
C13 C16 1.510(8)
C14 C15 1.380(7)
C14 H14 0.9300
C15 H15 0.9300
C16 H16A 0.9600
C16 H16B 0.9600
C16 H16C 0.9600

loop_
_geom_torsion_atom_site_label_1
_geom_torsion_atom_site_label_2
_geom_torsion_atom_site_label_3
_geom_torsion_atom_site_label_4
_geom_torsion
C6 C1 C2 C3 -0.7(7)
Br1 C1 C2 C3 -178.1(3)
C1 C2 C3 C4 0.1(7)
C1 C2 C3 C7 177.1(4)
C2 C3 C4 C5 0.0(7)
C7 C3 C4 C5 -176.8(4)
C3 C4 C5 C6 0.6(7)
C2 C1 C6 C5 1.3(8)
Br1 C1 C6 C5 178.7(4)
C4 C5 C6 C1 -1.3(7)
C2 C3 C7 C8 170.1(5)
C4 C3 C7 C8 -13.1(7)
C3 C7 C8 C9 176.0(4)
C7 C8 C9 O1 -11.5(7)
C7 C8 C9 C10 169.6(4)
O1 C9 C10 C15 -26.2(7)
C8 C9 C10 C15 152.7(4)
O1 C9 C10 C11 155.4(5)
C8 C9 C10 C11 -25.7(6)
C15 C10 C11 C12 1.3(7)
C9 C10 C11 C12 179.6(4)
C10 C11 C12 C13 -2.7(7)
C11 C12 C13 C14 2.8(7)
C11 C12 C13 C16 -177.9(5)
C12 C13 C14 C15 -1.5(7)
C16 C13 C14 C15 179.2(5)
C13 C14 C15 C10 0.1(7)
C11 C10 C15 C14 0.0(7)
C9 C10 C15 C14 -178.4(4)

loop_
_cod_related_entry_id
_cod_related_entry_database
_cod_related_entry_code
1 ChemSpider 4871750
